data_4300534
_journal_name_full 'Inorganic Chemistry'
_journal_paper_doi 10.1021/ic0514905
_journal_year 2006
_chemical_formula_sum 'C34.44 H26 F10.68 N10 O1.33 P1.56 Ru S0.44'
_chemical_formula_weight 967.48
_space_group_IT_number 14
_symmetry_cell_setting monoclinic
_symmetry_space_group_name_Hall '-P 2ybc'
_symmetry_space_group_name_H-M 'P 1 21/c 1'
_cell_angle_alpha 90.00
_cell_angle_beta 101.22(3)
_cell_angle_gamma 90.00
_cell_formula_units_Z 4
_cell_length_a 14.294(3)
_cell_length_b 17.306(4)
_cell_length_c 16.038(3)
_cell_measurement_temperature 293(2)
_cell_volume 3891.5(14)
_diffrn_ambient_temperature 293(2)
_exptl_crystal_density_diffrn 1.651
_cod_depositor_comments
;
The following automatic conversions were performed:
'_symmetry_cell_setting' value 'Monoclinic' changed to 'monoclinic'
according to '/home/saulius/struct/CIF-dictionaries/cif_core.dic'
dictionary named 'cif_core.dic' version 2.4.1 from 2010-06-29.

Automatic conversion script
Id: cif_fix_enum 1527 2010-12-29 10:47:43Z saulius 
;
_cod_original_sg_symbol_H-M 'P 21/c'
_cod_database_code 4300534

loop_
_symmetry_equiv_pos_as_xyz
'x, y, z'
'-x, y+1/2, -z+1/2'
'-x, -y, -z'
'x, -y-1/2, z-1/2'

loop_
_atom_site_label
_atom_site_type_symbol
_atom_site_fract_x
_atom_site_fract_y
_atom_site_fract_z
_atom_site_U_iso_or_equiv
_atom_site_adp_type
_atom_site_occupancy
_atom_site_symmetry_multiplicity
_atom_site_calc_flag
_atom_site_refinement_flags
_atom_site_disorder_assembly
_atom_site_disorder_group
Ru1 Ru 0.31474(3) 0.47383(2) 0.69710(3) 0.03245(14) Uani 1 1 d . . .
N1 N 0.4226(3) 0.4414(2) 0.6340(3) 0.0383(10) Uani 1 1 d . . .
C1 C 0.4319(4) 0.3738(3) 0.5944(4) 0.0478(14) Uani 1 1 d . . .
H1 H 0.3822 0.3383 0.5885 0.057 Uiso 1 1 calc R . .
C2 C 0.5110(4) 0.3551(4) 0.5627(4) 0.0560(16) Uani 1 1 d . . .
H2 H 0.5147 0.3075 0.5366 0.067 Uiso 1 1 calc R . .
C3 C 0.5843(4) 0.4064(4) 0.5693(4) 0.0611(17) Uani 1 1 d . . .
H3 H 0.6393 0.3939 0.5493 0.073 Uiso 1 1 calc R . .
C4 C 0.5756(4) 0.4768(4) 0.6060(4) 0.0580(16) Uani 1 1 d . . .
H4 H 0.6243 0.5130 0.6101 0.070 Uiso 1 1 calc R . .
C5 C 0.4945(4) 0.4939(3) 0.6368(3) 0.0395(12) Uani 1 1 d . . .
C6 C 0.4767(4) 0.5686(3) 0.6740(3) 0.0414(13) Uani 1 1 d . . .
C7 C 0.5357(4) 0.6316(4) 0.6770(4) 0.0589(16) Uani 1 1 d . . .
H7 H 0.5924 0.6276 0.6570 0.071 Uiso 1 1 calc R . .
C8 C 0.5108(5) 0.7010(4) 0.7098(5) 0.079(2) Uani 1 1 d . . .
H8 H 0.5515 0.7433 0.7140 0.094 Uiso 1 1 calc R . .
C9 C 0.4250(5) 0.7062(4) 0.7360(6) 0.084(2) Uani 1 1 d . . .
H9 H 0.4050 0.7528 0.7557 0.101 Uiso 1 1 calc R . .
C10 C 0.3696(5) 0.6410(3) 0.7323(5) 0.0675(19) Uani 1 1 d . . .
H10 H 0.3124 0.6442 0.7516 0.081 Uiso 1 1 calc R . .
N2 N 0.3932(3) 0.5733(2) 0.7026(3) 0.0437(11) Uani 1 1 d . . .
N3 N 0.3794(3) 0.4450(2) 0.8194(3) 0.0403(10) Uani 1 1 d . . .
C11 C 0.4661(4) 0.4136(4) 0.8468(4) 0.0578(16) Uani 1 1 d . . .
H11 H 0.5045 0.4036 0.8074 0.069 Uiso 1 1 calc R . .
C12 C 0.5000(5) 0.3956(4) 0.9314(5) 0.076(2) Uani 1 1 d . . .
H12 H 0.5601 0.3736 0.9483 0.091 Uiso 1 1 calc R . .
C13 C 0.4456(6) 0.4102(5) 0.9884(5) 0.089(3) Uani 1 1 d . . .
H13 H 0.4676 0.3976 1.0452 0.107 Uiso 1 1 calc R . .
C14 C 0.3575(6) 0.4435(5) 0.9636(4) 0.076(2) Uani 1 1 d . . .
H14 H 0.3205 0.4551 1.0037 0.091 Uiso 1 1 calc R . .
C15 C 0.3242(4) 0.4598(3) 0.8784(4) 0.0494(14) Uani 1 1 d . . .
N4 N 0.2177(3) 0.5096(2) 0.7608(3) 0.0393(10) Uani 1 1 d . . .
C16 C 0.2305(4) 0.4944(3) 0.8440(4) 0.0470(14) Uani 1 1 d . . .
C17 C 0.1568(5) 0.5075(4) 0.8873(5) 0.0689(19) Uani 1 1 d . . .
H17 H 0.1638 0.4960 0.9448 0.083 Uiso 1 1 calc R . .
C18 C 0.0732(5) 0.5382(5) 0.8423(6) 0.082(2) Uani 1 1 d . . .
H18 H 0.0232 0.5474 0.8705 0.098 Uiso 1 1 calc R . .
C19 C 0.0608(5) 0.5557(4) 0.7567(5) 0.0668(19) Uani 1 1 d . . .
H19 H 0.0042 0.5772 0.7274 0.080 Uiso 1 1 calc R . .
C20 C 0.1361(4) 0.5402(3) 0.7162(4) 0.0469(14) Uani 1 1 d . . .
C21 C 0.1356(4) 0.5483(3) 0.6253(4) 0.0464(14) Uani 1 1 d . . .
C22 C 0.0622(5) 0.5813(4) 0.5682(5) 0.0673(19) Uani 1 1 d . . .
H22 H 0.0110 0.6040 0.5869 0.081 Uiso 1 1 calc R . .
C23 C 0.0656(5) 0.5805(4) 0.4824(5) 0.081(2) Uani 1 1 d . . .
H23 H 0.0162 0.6020 0.4429 0.098 Uiso 1 1 calc R . .
C24 C 0.1415(5) 0.5480(4) 0.4564(5) 0.070(2) Uani 1 1 d . . .
H24 H 0.1443 0.5470 0.3989 0.085 Uiso 1 1 calc R . .
C25 C 0.2144(4) 0.5164(3) 0.5156(4) 0.0518(15) Uani 1 1 d . . .
H25 H 0.2661 0.4944 0.4971 0.062 Uiso 1 1 calc R . .
N5 N 0.2131(3) 0.5165(2) 0.5982(3) 0.0418(10) Uani 1 1 d . . .
N6 N 0.1452(3) 0.3673(2) 0.6759(3) 0.0363(10) Uani 1 1 d . . .
N7 N 0.2413(3) 0.3703(2) 0.6857(2) 0.0332(9) Uani 1 1 d . . .
N8 N 0.2778(3) 0.3017(2) 0.6837(3) 0.0385(10) Uani 1 1 d . . .
N9 N 0.2034(3) 0.2530(2) 0.6710(3) 0.0373(10) Uani 1 1 d . . .
C26 C 0.1231(3) 0.2931(3) 0.6661(3) 0.0348(11) Uani 1 1 d . . .
C27 C 0.0248(4) 0.2651(3) 0.6482(3) 0.0392(12) Uani 1 1 d . . .
C28 C -0.0355(4) 0.2848(3) 0.7026(4) 0.0488(14) Uani 1 1 d . . .
H28 H -0.0116 0.3107 0.7531 0.059 Uiso 1 1 calc R . .
C29 C -0.1308(4) 0.2663(3) 0.6822(4) 0.0549(15) Uani 1 1 d . . .
H29 H -0.1716 0.2796 0.7184 0.066 Uiso 1 1 calc R . .
C30 C -0.1648(4) 0.2278(3) 0.6073(4) 0.0482(14) Uani 1 1 d . . .
C31 C -0.1049(4) 0.2073(3) 0.5531(4) 0.0566(16) Uani 1 1 d . . .
H31 H -0.1289 0.1813 0.5027 0.068 Uiso 1 1 calc R . .
C32 C -0.0095(4) 0.2253(3) 0.5739(4) 0.0482(14) Uani 1 1 d . . .
H32 H 0.0316 0.2109 0.5383 0.058 Uiso 1 1 calc R . .
C33 C -0.2663(5) 0.2104(4) 0.5848(5) 0.0665(19) Uani 1 1 d . . .
N10 N -0.3442(4) 0.1955(5) 0.5710(5) 0.103(2) Uani 1 1 d . . .
C34 C 0.2190(4) 0.1696(3) 0.6674(4) 0.0541(15) Uani 1 1 d . . .
H34A H 0.1890 0.1441 0.7084 0.081 Uiso 1 1 calc R . .
H34B H 0.2863 0.1591 0.6798 0.081 Uiso 1 1 calc R . .
H34C H 0.1921 0.1509 0.6115 0.081 Uiso 1 1 calc R . .
P1 P 0.2026(3) 0.2838(5) 0.4176(2) 0.060(2) Uani 0.558(13) 1 d PD A 1
F1 F 0.144(2) 0.2059(11) 0.4150(18) 0.205(13) Uani 0.558(13) 1 d PD A 1
F2 F 0.1285(11) 0.3208(11) 0.3410(6) 0.105(7) Uani 0.558(13) 1 d PD A 1
F3 F 0.1554(15) 0.3288(14) 0.4849(12) 0.116(7) Uani 0.558(13) 1 d PD A 1
F4 F 0.2679(16) 0.3561(12) 0.4113(17) 0.150(9) Uani 0.558(13) 1 d PD A 1
F5 F 0.2761(16) 0.2363(14) 0.4865(13) 0.173(11) Uani 0.558(13) 1 d PD A 1
F6 F 0.2515(15) 0.2351(12) 0.3540(11) 0.147(7) Uani 0.558(13) 1 d PD A 1
S1 S 0.1876(3) 0.3286(4) 0.4138(3) 0.0389(15) Uani 0.442(13) 1 d PD A 2
O1S O 0.1159(15) 0.3160(15) 0.3404(13) 0.115(12) Uani 0.442(13) 1 d PD A 2
O2S O 0.1508(12) 0.3372(16) 0.4901(11) 0.053(5) Uani 0.442(13) 1 d PD A 2
O3S O 0.2714(13) 0.3683(11) 0.4101(14) 0.059(5) Uani 0.442(13) 1 d PD A 2
C1S C 0.2381(10) 0.2300(9) 0.4273(8) 0.061(5) Uani 0.442(13) 1 d PD A 2
F1S F 0.2814(13) 0.2113(10) 0.3626(11) 0.083(5) Uani 0.442(13) 1 d PD A 2
F2S F 0.3041(15) 0.2319(10) 0.5016(11) 0.078(4) Uani 0.442(13) 1 d PD A 2
F3S F 0.1667(15) 0.1833(11) 0.4398(15) 0.103(6) Uani 0.442(13) 1 d PD A 2
P2 P 0.23273(19) 0.93855(12) 0.66628(13) 0.0886(7) Uani 1 1 d D . .
F7 F 0.2989(4) 0.8808(3) 0.7249(4) 0.151(2) Uani 1 1 d D . .
F8 F 0.3155(4) 0.9995(3) 0.6781(4) 0.1220(19) Uani 1 1 d D . .
F9 F 0.1887(6) 0.9754(5) 0.7433(4) 0.184(3) Uani 1 1 d D . .
F10 F 0.1594(5) 0.9989(3) 0.6075(4) 0.139(2) Uani 1 1 d D . .
F11 F 0.1391(5) 0.8806(4) 0.6523(4) 0.150(2) Uani 1 1 d . . .
F12 F 0.2637(4) 0.9056(3) 0.5849(4) 0.1281(19) Uani 1 1 d . . .

loop_
_atom_site_aniso_label
_atom_site_aniso_U_11
_atom_site_aniso_U_22
_atom_site_aniso_U_33
_atom_site_aniso_U_23
_atom_site_aniso_U_13
_atom_site_aniso_U_12
Ru1 0.0270(2) 0.0313(2) 0.0387(2) -0.0014(2) 0.00527(15) -0.00200(18)
N1 0.033(2) 0.039(2) 0.041(2) 0.001(2) 0.0016(19) -0.0027(18)
C1 0.045(3) 0.045(3) 0.056(4) -0.006(3) 0.017(3) -0.006(3)
C2 0.057(4) 0.051(4) 0.066(4) 0.004(3) 0.027(3) 0.009(3)
C3 0.052(4) 0.065(4) 0.075(5) 0.004(4) 0.034(3) 0.005(3)
C4 0.045(3) 0.065(4) 0.068(4) -0.005(3) 0.021(3) -0.013(3)
C5 0.032(3) 0.046(3) 0.041(3) 0.005(2) 0.008(2) -0.003(2)
C6 0.036(3) 0.037(3) 0.050(3) 0.003(3) 0.004(2) -0.001(2)
C7 0.048(4) 0.056(4) 0.076(4) -0.002(3) 0.020(3) -0.016(3)
C8 0.065(5) 0.049(4) 0.125(7) -0.015(4) 0.025(4) -0.033(3)
C9 0.074(5) 0.046(4) 0.137(7) -0.025(4) 0.033(5) -0.016(4)
C10 0.061(4) 0.041(4) 0.107(6) -0.018(4) 0.033(4) -0.009(3)
N2 0.029(2) 0.040(3) 0.060(3) -0.001(2) 0.006(2) -0.0068(19)
N3 0.038(3) 0.038(2) 0.043(3) -0.004(2) 0.004(2) -0.0012(19)
C11 0.044(4) 0.061(4) 0.062(4) 0.000(3) -0.006(3) 0.004(3)
C12 0.058(4) 0.094(6) 0.063(5) 0.011(4) -0.019(4) 0.000(4)
C13 0.085(6) 0.123(7) 0.048(4) 0.016(4) -0.016(4) 0.003(5)
C14 0.087(6) 0.095(6) 0.043(4) -0.013(4) 0.007(4) -0.011(4)
C15 0.052(4) 0.050(4) 0.044(3) -0.008(3) 0.003(3) -0.009(3)
N4 0.039(3) 0.031(2) 0.048(3) -0.004(2) 0.009(2) -0.0033(18)
C16 0.055(4) 0.046(3) 0.043(3) -0.011(3) 0.015(3) -0.003(3)
C17 0.073(5) 0.079(5) 0.062(4) -0.015(4) 0.030(4) -0.002(4)
C18 0.064(5) 0.084(6) 0.111(7) -0.028(5) 0.050(5) 0.004(4)
C19 0.051(4) 0.056(4) 0.094(6) -0.004(4) 0.018(4) 0.013(3)
C20 0.041(3) 0.029(3) 0.071(4) -0.003(3) 0.013(3) 0.002(2)
C21 0.038(3) 0.029(3) 0.069(4) 0.007(3) 0.003(3) 0.000(2)
C22 0.055(4) 0.043(4) 0.096(6) 0.016(4) -0.005(4) 0.009(3)
C23 0.065(5) 0.067(5) 0.095(6) 0.035(4) -0.026(4) 0.000(4)
C24 0.071(5) 0.070(5) 0.063(4) 0.029(4) -0.007(4) -0.009(4)
C25 0.057(4) 0.046(3) 0.051(4) 0.012(3) 0.007(3) -0.012(3)
N5 0.039(3) 0.033(2) 0.051(3) 0.007(2) 0.003(2) -0.0050(19)
N6 0.032(2) 0.035(2) 0.040(2) -0.0023(19) 0.0041(19) -0.0051(18)
N7 0.032(2) 0.034(2) 0.033(2) 0.0004(18) 0.0051(18) 0.0004(18)
N8 0.035(2) 0.036(2) 0.043(3) 0.002(2) 0.0052(19) 0.0014(19)
N9 0.042(3) 0.031(2) 0.039(2) 0.0036(19) 0.007(2) -0.0039(19)
C26 0.036(3) 0.034(3) 0.032(3) -0.001(2) 0.001(2) -0.004(2)
C27 0.041(3) 0.033(3) 0.043(3) 0.002(2) 0.005(2) -0.005(2)
C28 0.046(3) 0.056(4) 0.043(3) -0.008(3) 0.003(3) -0.006(3)
C29 0.045(4) 0.062(4) 0.059(4) -0.010(3) 0.013(3) -0.007(3)
C30 0.032(3) 0.053(3) 0.056(4) -0.006(3) 0.000(3) -0.004(3)
C31 0.056(4) 0.055(4) 0.055(4) -0.014(3) 0.003(3) -0.016(3)
C32 0.042(3) 0.057(4) 0.047(3) -0.010(3) 0.010(3) -0.010(3)
C33 0.042(4) 0.072(5) 0.084(5) -0.022(4) 0.006(3) -0.008(3)
N10 0.045(4) 0.138(6) 0.120(6) -0.057(5) 0.000(4) -0.011(4)
C34 0.060(4) 0.030(3) 0.073(4) 0.002(3) 0.014(3) 0.003(3)
P1 0.052(2) 0.094(6) 0.0347(17) -0.004(2) 0.0108(15) -0.003(3)
F1 0.26(2) 0.18(2) 0.166(18) -0.007(15) 0.021(16) -0.15(2)
F2 0.106(12) 0.166(16) 0.039(7) 0.027(7) 0.003(7) 0.021(9)
F3 0.152(14) 0.119(14) 0.096(13) 0.008(10) 0.075(10) 0.050(10)
F4 0.128(16) 0.149(17) 0.186(19) -0.015(13) 0.067(14) -0.057(12)
F5 0.159(17) 0.28(2) 0.059(10) 0.004(10) -0.029(9) 0.076(14)
F6 0.172(15) 0.212(19) 0.057(7) -0.023(9) 0.021(8) 0.102(11)
S1 0.038(2) 0.035(3) 0.046(2) 0.0019(19) 0.0132(16) 0.0077(19)
O1S 0.056(11) 0.113(17) 0.15(2) -0.072(14) -0.046(11) 0.036(10)
O2S 0.037(8) 0.081(13) 0.044(11) 0.003(9) 0.016(7) -0.001(8)
O3S 0.054(11) 0.060(9) 0.069(11) 0.002(8) 0.024(9) -0.001(7)
C1S 0.059(11) 0.075(12) 0.044(11) 0.001(9) -0.005(8) 0.034(10)
F1S 0.108(12) 0.093(9) 0.055(7) -0.004(6) 0.035(8) 0.050(8)
F2S 0.097(11) 0.091(9) 0.035(7) 0.000(5) -0.015(7) -0.003(7)
F3S 0.127(13) 0.068(8) 0.125(14) 0.024(8) 0.048(11) -0.014(8)
P2 0.140(2) 0.0624(12) 0.0578(12) 0.0025(10) 0.0053(13) -0.0221(13)
F7 0.169(6) 0.097(4) 0.157(5) 0.027(4) -0.041(4) 0.025(4)
F8 0.115(4) 0.093(3) 0.150(5) -0.007(3) 0.009(4) -0.037(3)
F9 0.260(9) 0.213(8) 0.097(4) -0.045(5) 0.080(5) 0.001(6)
F10 0.166(6) 0.113(4) 0.125(5) 0.015(4) 0.000(4) 0.016(4)
F11 0.189(6) 0.150(5) 0.108(4) 0.010(4) 0.024(4) -0.082(5)
F12 0.134(5) 0.143(5) 0.116(4) -0.040(4) 0.047(4) -0.013(4)

loop_
_geom_bond_atom_site_label_1
_geom_bond_atom_site_label_2
_geom_bond_distance
_geom_bond_site_symmetry_2
_geom_bond_publ_flag
Ru1 N4 1.975(4) . ?
Ru1 N2 2.047(4) . ?
Ru1 N3 2.060(4) . ?
Ru1 N5 2.067(4) . ?
Ru1 N7 2.067(4) . ?
Ru1 N1 2.079(4) . ?
N1 C1 1.351(7) . ?
N1 C5 1.365(6) . ?
C1 C2 1.366(7) . ?
C1 H1 0.9300 . ?
C2 C3 1.363(8) . ?
C2 H2 0.9300 . ?
C3 C4 1.368(9) . ?
C3 H3 0.9300 . ?
C4 C5 1.378(7) . ?
C4 H4 0.9300 . ?
C5 C6 1.467(7) . ?
C6 N2 1.362(6) . ?
C6 C7 1.373(7) . ?
C7 C8 1.385(9) . ?
C7 H7 0.9300 . ?
C8 C9 1.375(10) . ?
C8 H8 0.9300 . ?
C9 C10 1.374(8) . ?
C9 H9 0.9300 . ?
C10 N2 1.333(7) . ?
C10 H10 0.9300 . ?
N3 C11 1.346(7) . ?
N3 C15 1.369(7) . ?
C11 C12 1.385(9) . ?
C11 H11 0.9300 . ?
C12 C13 1.335(10) . ?
C12 H12 0.9300 . ?
C13 C14 1.371(10) . ?
C13 H13 0.9300 . ?
C14 C15 1.386(8) . ?
C14 H14 0.9300 . ?
C15 C16 1.473(8) . ?
N4 C16 1.337(7) . ?
N4 C20 1.351(7) . ?
C16 C17 1.388(8) . ?
C17 C18 1.376(10) . ?
C17 H17 0.9300 . ?
C18 C19 1.384(10) . ?
C18 H18 0.9300 . ?
C19 C20 1.387(8) . ?
C19 H19 0.9300 . ?
C20 C21 1.462(8) . ?
C21 C22 1.376(8) . ?
C21 N5 1.380(7) . ?
C22 C23 1.387(10) . ?
C22 H22 0.9300 . ?
C23 C24 1.357(10) . ?
C23 H23 0.9300 . ?
C24 C25 1.378(8) . ?
C24 H24 0.9300 . ?
C25 N5 1.329(7) . ?
C25 H25 0.9300 . ?
N6 C26 1.325(6) . ?
N6 N7 1.352(5) . ?
N7 N8 1.299(5) . ?
N8 N9 1.341(5) . ?
N9 C26 1.330(6) . ?
N9 C34 1.464(6) . ?
C26 C27 1.462(7) . ?
C27 C32 1.381(7) . ?
C27 C28 1.383(7) . ?
C28 C29 1.374(8) . ?
C28 H28 0.9300 . ?
C29 C30 1.377(8) . ?
C29 H29 0.9300 . ?
C30 C31 1.381(8) . ?
C30 C33 1.456(8) . ?
C31 C32 1.376(8) . ?
C31 H31 0.9300 . ?
C32 H32 0.9300 . ?
C33 N10 1.122(8) . ?
C34 H34A 0.9600 . ?
C34 H34B 0.9600 . ?
C34 H34C 0.9600 . ?
P1 F4 1.577(13) . ?
P1 F1 1.581(13) . ?
P1 F3 1.584(13) . ?
P1 F6 1.586(12) . ?
P1 F2 1.591(10) . ?
P1 F5 1.598(13) . ?
S1 O3S 1.393(16) . ?
S1 O1S 1.418(16) . ?
S1 O2S 1.432(16) . ?
S1 C1S 1.849(15) . ?
C1S F3S 1.346(17) . ?
C1S F1S 1.347(17) . ?
C1S F2S 1.369(17) . ?
P2 F7 1.560(5) . ?
P2 F12 1.565(5) . ?
P2 F8 1.569(5) . ?
P2 F9 1.622(6) . ?
P2 F10 1.641(6) . ?
P2 F11 1.652(6) . ?
